data_1519445
loop_
_publ_author_name
'Hean, D.'
'Gelbrich, T.'
'Griesser, U. J.'
'Michael, J. P.'
'Lemmerer, A.'

_publ_section_title
;
 Structural insights into the hexamorphic system of an isoniazid
 derivative
;
_journal_issue 28
_journal_name_full CrystEngComm
_journal_page_first 5143
_journal_paper_doi 10.1039/C5CE00275C
_journal_volume 17
_journal_year 2015
_chemical_formula_moiety 'C14 H13 N3 O'
_chemical_formula_sum 'C14 H13 N3 O'
_chemical_formula_weight 239.27
_space_group_IT_number 14
_symmetry_cell_setting monoclinic
_symmetry_space_group_name_Hall '-P 2ybc'
_symmetry_space_group_name_H-M 'P 1 21/c 1'
_atom_sites_solution_hydrogens geom
_atom_sites_solution_primary direct
_atom_sites_solution_secondary difmap
_audit_creation_date 2013-11-04T11:03:59-00:00
_audit_creation_method 'WinGX routine CIF_UPDATE'
_audit_update_record
;
2013-11-06 deposited with the CCDC.
2015-03-23 downloaded from the CCDC.
;
_cell_angle_alpha 90
_cell_angle_beta 95.876(4)
_cell_angle_gamma 90
_cell_formula_units_Z 4
_cell_length_a 25.8998(13)
_cell_length_b 5.5463(3)
_cell_length_c 8.3187(4)
_cell_measurement_reflns_used 4457
_cell_measurement_temperature 173(2)
_cell_measurement_theta_max 28.46
_cell_measurement_theta_min 3.16
_cell_volume 1188.69(11)
_computing_cell_refinement 'SAINT-Plus (Bruker, 2004)'
_computing_data_collection 'APEX2 (Bruker, 2005)'
_computing_data_reduction 'SAINT-Plus and XPREP (Bruker 2004)'
_computing_molecular_graphics
;
Ortep-3 for Windows (Farrugia, 1997) and DIAMOND (Brandenburg, 1999)
;
_computing_publication_material
;
WinGX publication routines (Farrugia, 1999) and PLATON (Spek, 2009)
;
_computing_structure_refinement 'SHELXL-97 (Sheldrick, 2008)'
_computing_structure_solution 'SHELXS-97 (Sheldrick, 2008)'
_diffrn_ambient_temperature 173(2)
_diffrn_measured_fraction_theta_full 0.996
_diffrn_measured_fraction_theta_max 0.996
_diffrn_measurement_device_type 'Bruker APEX II CCD area detector'
_diffrn_measurement_method '\w scans'
_diffrn_radiation_monochromator graphite
_diffrn_radiation_type MoK\a
_diffrn_radiation_wavelength 0.71073
_diffrn_reflns_av_R_equivalents 0.046
_diffrn_reflns_av_unetI/netI 0.0373
_diffrn_reflns_limit_h_max 34
_diffrn_reflns_limit_h_min -34
_diffrn_reflns_limit_k_max 7
_diffrn_reflns_limit_k_min -7
_diffrn_reflns_limit_l_max 10
_diffrn_reflns_limit_l_min -10
_diffrn_reflns_number 14365
_diffrn_reflns_theta_full 28
_diffrn_reflns_theta_max 28
_diffrn_reflns_theta_min 1.58
_diffrn_standards_number 0
_exptl_absorpt_coefficient_mu 0.088
_exptl_absorpt_correction_T_max 0.9948
_exptl_absorpt_correction_T_min 0.9616
_exptl_absorpt_correction_type multi-scan
_exptl_absorpt_process_details 'SADABS (Sheldrick, 1996)'
_exptl_crystal_colour colourless
_exptl_crystal_density_diffrn 1.337
_exptl_crystal_density_meas 0
_exptl_crystal_density_method 'not measured'
_exptl_crystal_description plate
_exptl_crystal_F_000 504
_exptl_crystal_size_max 0.45
_exptl_crystal_size_mid 0.2
_exptl_crystal_size_min 0.06
_refine_diff_density_max 0.374
_refine_diff_density_min -0.341
_refine_diff_density_rms 0.055
_refine_ls_extinction_method none
_refine_ls_goodness_of_fit_ref 1.02
_refine_ls_hydrogen_treatment mixed
_refine_ls_matrix_type full
_refine_ls_number_parameters 168
_refine_ls_number_reflns 2866
_refine_ls_number_restraints 0
_refine_ls_restrained_S_all 1.02
_refine_ls_R_factor_all 0.0772
_refine_ls_R_factor_gt 0.0605
_refine_ls_shift/su_max 0
_refine_ls_shift/su_mean 0
_refine_ls_structure_factor_coef Fsqd
_refine_ls_weighting_details 'calc w=1/[\s^2^(Fo^2^)+(0.0542P)^2^+1.5926P] where P=(Fo^2^+2Fc^2^)/3'
_refine_ls_weighting_scheme calc
_refine_ls_wR_factor_gt 0.148
_refine_ls_wR_factor_ref 0.1587
_reflns_number_gt 2245
_reflns_number_total 2866
_reflns_threshold_expression >2sigma(I)
_cod_data_source_file c5ce00275c2.cif
_cod_data_source_block 11a_dh23_p
_cod_depositor_comments 'Adding full bibliography for 1519444--1519449.cif.'
_cod_original_cell_volume 1188.69(10)
_cod_original_sg_symbol_H-M 'P 21/c'
_cod_database_code 1519445

loop_
_symmetry_equiv_pos_as_xyz
'x, y, z'
'-x, y+1/2, -z+1/2'
'-x, -y, -z'
'x, -y-1/2, z-1/2'

loop_
_atom_site_label
_atom_site_type_symbol
_atom_site_fract_x
_atom_site_fract_y
_atom_site_fract_z
_atom_site_U_iso_or_equiv
_atom_site_adp_type
_atom_site_occupancy
_atom_site_symmetry_multiplicity
_atom_site_calc_flag
_atom_site_refinement_flags
C1 C 0.36288(8) 0.0600(4) 0.6621(2) 0.0217(4) Uani 1 1 d .
C2 C 0.38840(8) 0.2087(4) 0.7791(2) 0.0256(4) Uani 1 1 d .
H2 H 0.3734 0.3574 0.8068 0.031 Uiso 1 1 calc R
C3 C 0.43613(8) 0.1365(4) 0.8547(3) 0.0299(5) Uani 1 1 d .
H3 H 0.4531 0.2399 0.9345 0.036 Uiso 1 1 calc R
C4 C 0.43498(8) -0.2105(4) 0.7083(3) 0.0301(5) Uani 1 1 d .
H4 H 0.4511 -0.3572 0.6822 0.036 Uiso 1 1 calc R
C5 C 0.38723(8) -0.1544(4) 0.6267(3) 0.0273(4) Uani 1 1 d .
H5 H 0.3712 -0.2612 0.5473 0.033 Uiso 1 1 calc R
C6 C 0.31228(8) 0.1171(4) 0.5649(2) 0.0226(4) Uani 1 1 d .
C7 C 0.22413(9) 0.7060(4) 0.6734(3) 0.0291(5) Uani 1 1 d .
H7A H 0.2095 0.6931 0.7771 0.044 Uiso 1 1 calc R
H7B H 0.2128 0.8577 0.6206 0.044 Uiso 1 1 calc R
H7C H 0.2621 0.7031 0.692 0.044 Uiso 1 1 calc R
C8 C 0.20579(8) 0.4989(4) 0.5677(2) 0.0227(4) Uani 1 1 d .
C9 C 0.15173(8) 0.5010(4) 0.4861(2) 0.0224(4) Uani 1 1 d .
C10 C 0.13487(8) 0.3243(4) 0.3733(3) 0.0286(5) Uani 1 1 d .
H10 H 0.1584 0.2026 0.3466 0.034 Uiso 1 1 calc R
C11 C 0.08460(9) 0.3236(4) 0.3000(3) 0.0332(5) Uani 1 1 d .
H11 H 0.0739 0.2024 0.223 0.04 Uiso 1 1 calc R
C12 C 0.04961(8) 0.4989(4) 0.3380(3) 0.0335(5) Uani 1 1 d .
H12 H 0.0149 0.4975 0.2882 0.04 Uiso 1 1 calc R
C13 C 0.06575(9) 0.6750(4) 0.4488(3) 0.0354(5) Uani 1 1 d .
H13 H 0.042 0.7954 0.4756 0.042 Uiso 1 1 calc R
C14 C 0.11636(9) 0.6782(4) 0.5216(3) 0.0299(5) Uani 1 1 d .
H14 H 0.1271 0.8023 0.5965 0.036 Uiso 1 1 calc R
N1 N 0.28151(7) 0.2869(3) 0.6218(2) 0.0248(4) Uani 1 1 d .
H1 H 0.2888(10) 0.355(5) 0.720(3) 0.038(7) Uiso 1 1 d .
N2 N 0.45971(7) -0.0697(4) 0.8221(2) 0.0307(4) Uani 1 1 d .
N3 N 0.23221(7) 0.3097(3) 0.5398(2) 0.0256(4) Uani 1 1 d .
O1 O 0.30068(6) 0.0101(3) 0.43636(16) 0.0274(4) Uani 1 1 d .

loop_
_atom_site_aniso_label
_atom_site_aniso_U_11
_atom_site_aniso_U_22
_atom_site_aniso_U_33
_atom_site_aniso_U_23
_atom_site_aniso_U_13
_atom_site_aniso_U_12
C1 0.0237(9) 0.0238(10) 0.0176(8) 0.0029(7) 0.0017(7) -0.0005(8)
C2 0.0275(10) 0.0250(10) 0.0246(9) -0.0021(8) 0.0033(8) -0.0011(8)
C3 0.0273(11) 0.0333(12) 0.0283(10) -0.0048(9) -0.0010(8) -0.0038(9)
C4 0.0264(10) 0.0268(11) 0.0366(11) 0.0003(9) 0.0008(9) 0.0021(8)
C5 0.0292(11) 0.0250(10) 0.0272(10) -0.0024(8) -0.0002(8) -0.0006(8)
C6 0.0250(10) 0.0227(10) 0.0198(9) 0.0016(7) 0.0012(7) -0.0016(8)
C7 0.0332(11) 0.0221(10) 0.0306(10) 0.0002(8) -0.0029(9) 0.0003(8)
C8 0.0262(10) 0.0215(10) 0.0203(9) 0.0038(8) 0.0023(7) 0.0003(8)
C9 0.0272(10) 0.0201(9) 0.0200(9) 0.0037(7) 0.0024(7) 0.0006(8)
C10 0.0272(11) 0.0267(11) 0.0318(11) -0.0036(9) 0.0022(8) 0.0031(8)
C11 0.0305(11) 0.0326(12) 0.0356(11) -0.0062(10) -0.0006(9) -0.0030(9)
C12 0.0245(10) 0.0395(13) 0.0357(12) 0.0039(10) -0.0005(9) 0.0015(9)
C13 0.0318(12) 0.0340(13) 0.0404(13) 0.0019(10) 0.0039(10) 0.0103(10)
C14 0.0337(12) 0.0242(11) 0.0315(11) -0.0018(9) 0.0020(9) 0.0040(9)
N1 0.0256(9) 0.0262(9) 0.0214(8) -0.0026(7) -0.0035(7) 0.0025(7)
N2 0.0257(9) 0.0324(10) 0.0331(10) 0.0015(8) -0.0011(7) 0.0007(7)
N3 0.0252(9) 0.0259(9) 0.0245(8) -0.0009(7) -0.0035(7) 0.0021(7)
O1 0.0303(8) 0.0310(8) 0.0202(7) -0.0031(6) -0.0014(6) 0.0018(6)

loop_
_atom_type_symbol
_atom_type_description
_atom_type_scat_dispersion_real
_atom_type_scat_dispersion_imag
_atom_type_scat_source
C C 0.0033 0.0016 'International Tables Vol C Tables 4.2.6.8 and 6.1.1.4'
H H 0 0 'International Tables Vol C Tables 4.2.6.8 and 6.1.1.4'
N N 0.0061 0.0033 'International Tables Vol C Tables 4.2.6.8 and 6.1.1.4'
O O 0.0106 0.006 'International Tables Vol C Tables 4.2.6.8 and 6.1.1.4'

loop_
_geom_angle_atom_site_label_1
_geom_angle_atom_site_label_2
_geom_angle_atom_site_label_3
_geom_angle
C2 C1 C5 117.52(19)
C2 C1 C6 125.32(18)
C5 C1 C6 117.09(18)
C3 C2 C1 118.9(2)
C3 C2 H2 120.5
C1 C2 H2 120.5
N2 C3 C2 124.0(2)
N2 C3 H3 118
C2 C3 H3 118
N2 C4 C5 123.7(2)
N2 C4 H4 118.2
C5 C4 H4 118.2
C4 C5 C1 119.3(2)
C4 C5 H5 120.3
C1 C5 H5 120.3
O1 C6 N1 122.66(18)
O1 C6 C1 119.18(18)
N1 C6 C1 118.15(17)
C8 C7 H7A 109.5
C8 C7 H7B 109.5
H7A C7 H7B 109.5
C8 C7 H7C 109.5
H7A C7 H7C 109.5
H7B C7 H7C 109.5
N3 C8 C9 114.58(18)
N3 C8 C7 126.15(19)
C9 C8 C7 119.26(17)
C10 C9 C14 118.04(19)
C10 C9 C8 120.98(18)
C14 C9 C8 120.98(18)
C11 C10 C9 121.0(2)
C11 C10 H10 119.5
C9 C10 H10 119.5
C10 C11 C12 120.4(2)
C10 C11 H11 119.8
C12 C11 H11 119.8
C13 C12 C11 119.3(2)
C13 C12 H12 120.4
C11 C12 H12 120.4
C12 C13 C14 120.6(2)
C12 C13 H13 119.7
C14 C13 H13 119.7
C13 C14 C9 120.7(2)
C13 C14 H14 119.7
C9 C14 H14 119.7
C6 N1 N3 115.89(16)
C6 N1 H1 122.2(17)
N3 N1 H1 120.2(17)
C3 N2 C4 116.55(19)
C8 N3 N1 117.68(17)

loop_
_geom_bond_atom_site_label_1
_geom_bond_atom_site_label_2
_geom_bond_distance
C1 C2 1.390(3)
C1 C5 1.392(3)
C1 C6 1.502(3)
C2 C3 1.387(3)
C2 H2 0.95
C3 N2 1.337(3)
C3 H3 0.95
C4 N2 1.339(3)
C4 C5 1.384(3)
C4 H4 0.95
C5 H5 0.95
C6 O1 1.233(2)
C6 N1 1.351(3)
C7 C8 1.494(3)
C7 H7A 0.98
C7 H7B 0.98
C7 H7C 0.98
C8 N3 1.287(3)
C8 C9 1.492(3)
C9 C10 1.396(3)
C9 C14 1.396(3)
C10 C11 1.380(3)
C10 H10 0.95
C11 C12 1.387(3)
C11 H11 0.95
C12 C13 1.378(3)
C12 H12 0.95
C13 C14 1.387(3)
C13 H13 0.95
C14 H14 0.95
N1 N3 1.390(2)
N1 H1 0.90(3)

loop_
_geom_hbond_atom_site_label_D
_geom_hbond_atom_site_label_H
_geom_hbond_atom_site_label_A
_geom_hbond_distance_DH
_geom_hbond_distance_HA
_geom_hbond_distance_DA
_geom_hbond_angle_DHA
_geom_hbond_site_symmetry_A
N1 H1 O1 0.90(3) 1.95(3) 2.845(2) 176(2) 4_566

loop_
_geom_torsion_atom_site_label_1
_geom_torsion_atom_site_label_2
_geom_torsion_atom_site_label_3
_geom_torsion_atom_site_label_4
_geom_torsion
C5 C1 C2 C3 -0.4(3)
C6 C1 C2 C3 -177.32(18)
C1 C2 C3 N2 0.1(3)
N2 C4 C5 C1 0.4(3)
C2 C1 C5 C4 0.2(3)
C6 C1 C5 C4 177.38(18)
C2 C1 C6 O1 159.45(19)
C5 C1 C6 O1 -17.5(3)
C2 C1 C6 N1 -19.8(3)
C5 C1 C6 N1 163.28(18)
N3 C8 C9 C10 -7.8(3)
C7 C8 C9 C10 173.17(19)
N3 C8 C9 C14 171.48(19)
C7 C8 C9 C14 -7.5(3)
C14 C9 C10 C11 -0.5(3)
C8 C9 C10 C11 178.81(19)
C9 C10 C11 C12 -0.4(3)
C10 C11 C12 C13 0.6(3)
C11 C12 C13 C14 0.1(4)
C12 C13 C14 C9 -1.0(3)
C10 C9 C14 C13 1.2(3)
C8 C9 C14 C13 -178.11(19)
O1 C6 N1 N3 9.3(3)
C1 C6 N1 N3 -171.45(16)
C2 C3 N2 C4 0.4(3)
C5 C4 N2 C3 -0.7(3)
C9 C8 N3 N1 -175.13(16)
C7 C8 N3 N1 3.8(3)
C6 N1 N3 C8 -165.98(18)
